data_7152687
loop_
_publ_author_name
'Hodges, Alastair J.'
'Adams, Joseph P.'
'Bond, Andrew D.'
'Holmes, Andrew B.'
'Press, Neil J.'
'Roughley, Stephen D.'
'Ryan, John H.'
'Saubern, Simon'
'Smith, Catherine J.'
'Turnbull, Michael D.'
'Newton, Annabella F.'

_publ_section_title
;
 Intramolecular nitrone dipolar cycloadditions: control of
 regioselectivity and synthesis of naturally-occurring spirocyclic
 alkaloids.
;
_journal_issue 45
_journal_name_full 'Organic &amp; biomolecular chemistry'
_journal_page_first 8963
_journal_page_last 8974
_journal_paper_doi 10.1039/c2ob26333e
_journal_volume 10
_journal_year 2012
_chemical_formula_moiety 'C33 H44 N O2 Si +, Cl -'
_chemical_formula_sum 'C33 H44 Cl N O2 Si'
_chemical_formula_weight 550.23
_space_group_IT_number 2
_symmetry_cell_setting triclinic
_symmetry_space_group_name_Hall '-P 1'
_symmetry_space_group_name_H-M 'P -1'
_atom_sites_solution_hydrogens geom
_atom_sites_solution_primary direct
_atom_sites_solution_secondary difmap
_audit_creation_method SHELXL-97
_cell_angle_alpha 84.294(3)
_cell_angle_beta 75.250(4)
_cell_angle_gamma 89.894(4)
_cell_formula_units_Z 4
_cell_length_a 11.7549(6)
_cell_length_b 13.7175(9)
_cell_length_c 20.1662(13)
_cell_measurement_reflns_used 240098
_cell_measurement_temperature 180(2)
_cell_measurement_theta_max 25.03
_cell_measurement_theta_min 1.00
_cell_volume 3128.1(3)
_computing_cell_refinement 'HKL Scalepack (Otwinowski & Minor, 1997)'
_computing_data_collection 'Collect (Nonius, 1998)'
_computing_data_reduction
;
HKL Denzo and Scalepack (Otwinowski & Minor, 1997)
;
_computing_publication_material 'SHELXL-97 (Sheldrick, 1997)'
_computing_structure_refinement 'SHELXL-97 (Sheldrick, 1997)'
_computing_structure_solution 'SIR-92 (Altomare et al., 1994)'
_diffrn_ambient_temperature 180(2)
_diffrn_measured_fraction_theta_full 0.978
_diffrn_measured_fraction_theta_max 0.978
_diffrn_measurement_device_type 'Nonius KappaCCD'
_diffrn_measurement_method 'Thin slice \w and \f scans'
_diffrn_radiation_monochromator graphite
_diffrn_radiation_source 'fine-focus sealed tube'
_diffrn_radiation_type MoK\a
_diffrn_radiation_wavelength 0.71073
_diffrn_reflns_av_R_equivalents 0.0510
_diffrn_reflns_av_sigmaI/netI 0.0605
_diffrn_reflns_limit_h_max 13
_diffrn_reflns_limit_h_min -13
_diffrn_reflns_limit_k_max 16
_diffrn_reflns_limit_k_min -16
_diffrn_reflns_limit_l_max 23
_diffrn_reflns_limit_l_min -22
_diffrn_reflns_number 26871
_diffrn_reflns_theta_full 24.97
_diffrn_reflns_theta_max 24.97
_diffrn_reflns_theta_min 3.77
_diffrn_standards_number 0
_exptl_absorpt_coefficient_mu 0.189
_exptl_absorpt_correction_T_max 0.998
_exptl_absorpt_correction_T_min 0.867
_exptl_absorpt_correction_type multi-scan
_exptl_absorpt_process_details 'Sortav Blessing (1995)'
_exptl_crystal_colour colourless
_exptl_crystal_density_diffrn 1.168
_exptl_crystal_density_method 'not measured'
_exptl_crystal_description plate
_exptl_crystal_F_000 1184
_exptl_crystal_size_max 0.35
_exptl_crystal_size_mid 0.18
_exptl_crystal_size_min 0.05
_refine_diff_density_max 0.512
_refine_diff_density_min -0.304
_refine_diff_density_rms 0.059
_refine_ls_extinction_method none
_refine_ls_goodness_of_fit_ref 1.128
_refine_ls_hydrogen_treatment mixed
_refine_ls_matrix_type full
_refine_ls_number_parameters 699
_refine_ls_number_reflns 10742
_refine_ls_number_restraints 2
_refine_ls_restrained_S_all 1.128
_refine_ls_R_factor_all 0.1063
_refine_ls_R_factor_gt 0.0729
_refine_ls_shift/su_max 0.000
_refine_ls_shift/su_mean 0.000
_refine_ls_structure_factor_coef Fsqd
_refine_ls_weighting_details 'calc w=1/[\s^2^(Fo^2^)+(0.0471P)^2^+5.4705P] where P=(Fo^2^+2Fc^2^)/3'
_refine_ls_weighting_scheme calc
_refine_ls_wR_factor_gt 0.1677
_refine_ls_wR_factor_ref 0.1828
_reflns_number_gt 7651
_reflns_number_total 10742
_reflns_threshold_expression I>2\s(I)
_cod_data_source_file c2ob26333e.txt
_cod_data_source_block ah0134
_cod_database_code 7152687

loop_
_symmetry_equiv_pos_as_xyz
'x, y, z'
'-x, -y, -z'

loop_
_atom_site_label
_atom_site_type_symbol
_atom_site_fract_x
_atom_site_fract_y
_atom_site_fract_z
_atom_site_U_iso_or_equiv
_atom_site_adp_type
_atom_site_occupancy
_atom_site_symmetry_multiplicity
_atom_site_calc_flag
_atom_site_refinement_flags
Cl1 Cl 0.64898(9) 0.50985(7) 0.58598(5) 0.0437(3) Uani 1 1 d .
Cl2 Cl 0.85144(9) 1.03434(7) 0.41896(5) 0.0435(3) Uani 1 1 d .
N1_1 N 0.7010(3) 0.3773(2) 0.47484(17) 0.0326(7) Uani 1 1 d D
H1N_1 H 0.695(4) 0.420(3) 0.5066(18) 0.053(13) Uiso 1 1 d D
C2_1 C 0.6163(3) 0.4012(3) 0.4326(2) 0.0433(10) Uani 1 1 d .
H2A_1 H 0.6238 0.4719 0.4162 0.052 Uiso 1 1 calc R
H2B_1 H 0.5353 0.3879 0.4617 0.052 Uiso 1 1 calc R
C3_1 C 0.6358(3) 0.3430(4) 0.3712(2) 0.0504(11) Uani 1 1 d .
H3A_1 H 0.5827 0.3661 0.3422 0.060 Uiso 1 1 calc R
H3B_1 H 0.6166 0.2729 0.3873 0.060 Uiso 1 1 calc R
C4_1 C 0.7629(3) 0.3537(4) 0.3285(2) 0.0493(11) Uani 1 1 d .
H4A_1 H 0.7810 0.4230 0.3098 0.059 Uiso 1 1 calc R
H4B_1 H 0.7747 0.3134 0.2894 0.059 Uiso 1 1 calc R
C5_1 C 0.8450(3) 0.3205(3) 0.3738(2) 0.0386(9) Uani 1 1 d .
H5A_1 H 0.8303 0.2498 0.3891 0.046 Uiso 1 1 calc R
H5B_1 H 0.9274 0.3291 0.3458 0.046 Uiso 1 1 calc R
C6_1 C 0.8301(3) 0.3761(3) 0.43686(19) 0.0327(8) Uani 1 1 d .
C7_1 C 0.8736(3) 0.3210(3) 0.49427(19) 0.0332(8) Uani 1 1 d .
H7A_1 H 0.8799 0.3647 0.5295 0.040 Uiso 1 1 calc R
H7B_1 H 0.9515 0.2927 0.4759 0.040 Uiso 1 1 calc R
C8_1 C 0.7799(3) 0.2400(3) 0.5248(2) 0.0356(9) Uani 1 1 d .
H8A_1 H 0.8010 0.1812 0.4989 0.043 Uiso 1 1 calc R
O9_1 O 0.6712(2) 0.28088(18) 0.51102(14) 0.0388(6) Uani 1 1 d .
C10_1 C 0.7650(3) 0.2100(3) 0.6001(2) 0.0364(9) Uani 1 1 d .
C11_1 C 0.8457(4) 0.1424(3) 0.6175(2) 0.0485(11) Uani 1 1 d .
H11A_1 H 0.9029 0.1155 0.5823 0.058 Uiso 1 1 calc R
C12_1 C 0.8416(4) 0.1158(3) 0.6853(3) 0.0566(12) Uani 1 1 d .
H12A_1 H 0.8971 0.0710 0.6968 0.068 Uiso 1 1 calc R
C13_1 C 0.7581(4) 0.1528(4) 0.7374(2) 0.0574(12) Uani 1 1 d .
H13A_1 H 0.7549 0.1329 0.7843 0.069 Uiso 1 1 calc R
C14_1 C 0.6791(4) 0.2195(3) 0.7202(2) 0.0526(12) Uani 1 1 d .
H14A_1 H 0.6217 0.2460 0.7556 0.063 Uiso 1 1 calc R
C15_1 C 0.6828(4) 0.2477(3) 0.6521(2) 0.0437(10) Uani 1 1 d .
H15A_1 H 0.6281 0.2936 0.6410 0.052 Uiso 1 1 calc R
C16_1 C 0.8757(3) 0.4823(3) 0.4192(2) 0.0328(8) Uani 1 1 d .
H16A_1 H 0.8489 0.5180 0.4605 0.039 Uiso 1 1 calc R
H16B_1 H 0.8414 0.5140 0.3827 0.039 Uiso 1 1 calc R
C17_1 C 1.0105(3) 0.4908(3) 0.3944(2) 0.0345(9) Uani 1 1 d .
H17A_1 H 1.0439 0.4819 0.4349 0.041 Uiso 1 1 calc R
H17B_1 H 1.0394 0.4374 0.3653 0.041 Uiso 1 1 calc R
C18_1 C 1.0542(3) 0.5885(3) 0.3536(2) 0.0394(9) Uani 1 1 d .
H18A_1 H 1.0187 0.6420 0.3810 0.047 Uiso 1 1 calc R
H18B_1 H 1.1406 0.5939 0.3462 0.047 Uiso 1 1 calc R
C19_1 C 1.0253(4) 0.6021(3) 0.2846(2) 0.0442(10) Uani 1 1 d .
H19A_1 H 0.9390 0.6062 0.2917 0.053 Uiso 1 1 calc R
H19B_1 H 1.0616 0.6644 0.2590 0.053 Uiso 1 1 calc R
O20_1 O 1.0675(2) 0.52241(19) 0.24449(14) 0.0424(7) Uani 1 1 d .
Si21_1 Si 1.14417(10) 0.53472(8) 0.16369(6) 0.0406(3) Uani 1 1 d .
C22_1 C 1.1184(4) 0.4173(3) 0.1275(2) 0.0537(12) Uani 1 1 d .
C23_1 C 0.9879(4) 0.3924(4) 0.1374(3) 0.0789(17) Uani 1 1 d .
H23A_1 H 0.9796 0.3268 0.1236 0.118 Uiso 1 1 calc R
H23B_1 H 0.9543 0.4406 0.1090 0.118 Uiso 1 1 calc R
H23C_1 H 0.9462 0.3938 0.1860 0.118 Uiso 1 1 calc R
C24_1 C 1.1695(6) 0.3337(4) 0.1674(4) 0.098(2) Uani 1 1 d .
H24A_1 H 1.1556 0.2711 0.1509 0.147 Uiso 1 1 calc R
H24B_1 H 1.1309 0.3318 0.2167 0.147 Uiso 1 1 calc R
H24C_1 H 1.2542 0.3453 0.1599 0.147 Uiso 1 1 calc R
C25_1 C 1.1814(6) 0.4212(5) 0.0515(3) 0.112(3) Uani 1 1 d .
H25A_1 H 1.1686 0.3589 0.0342 0.168 Uiso 1 1 calc R
H25B_1 H 1.2659 0.4326 0.0454 0.168 Uiso 1 1 calc R
H25C_1 H 1.1505 0.4747 0.0257 0.168 Uiso 1 1 calc R
C26_1 C 1.3043(4) 0.5479(3) 0.1616(2) 0.0452(10) Uani 1 1 d .
C27_1 C 1.3886(4) 0.5780(4) 0.1010(3) 0.0644(14) Uani 1 1 d .
H27A_1 H 1.3654 0.5951 0.0596 0.077 Uiso 1 1 calc R
C28_1 C 1.5078(5) 0.5833(4) 0.1007(3) 0.0794(17) Uani 1 1 d .
H28A_1 H 1.5653 0.6037 0.0592 0.095 Uiso 1 1 calc R
C29_1 C 1.5414(5) 0.5587(4) 0.1608(3) 0.0719(16) Uani 1 1 d .
H29A_1 H 1.6221 0.5632 0.1605 0.086 Uiso 1 1 calc R
C30_1 C 1.4598(4) 0.5280(4) 0.2207(3) 0.0617(13) Uani 1 1 d .
H30A_1 H 1.4837 0.5101 0.2617 0.074 Uiso 1 1 calc R
C31_1 C 1.3418(4) 0.5232(3) 0.2210(2) 0.0485(11) Uani 1 1 d .
H31A_1 H 1.2852 0.5026 0.2628 0.058 Uiso 1 1 calc R
C32_1 C 1.0966(4) 0.6489(3) 0.1208(2) 0.0444(10) Uani 1 1 d .
C33_1 C 0.9917(5) 0.6549(4) 0.1004(3) 0.0684(14) Uani 1 1 d .
H33A_1 H 0.9485 0.5962 0.1011 0.082 Uiso 1 1 calc R
C34_1 C 0.9481(5) 0.7430(4) 0.0793(3) 0.0766(16) Uani 1 1 d .
H34A_1 H 0.8765 0.7438 0.0657 0.092 Uiso 1 1 calc R
C35_1 C 1.0074(5) 0.8289(4) 0.0779(3) 0.0630(13) Uani 1 1 d .
H35A_1 H 0.9772 0.8894 0.0635 0.076 Uiso 1 1 calc R
C36_1 C 1.1105(4) 0.8275(4) 0.0975(3) 0.0620(13) Uani 1 1 d .
H36A_1 H 1.1519 0.8871 0.0969 0.074 Uiso 1 1 calc R
C37_1 C 1.1547(4) 0.7390(3) 0.1181(2) 0.0540(12) Uani 1 1 d .
H37A_1 H 1.2271 0.7394 0.1308 0.065 Uiso 1 1 calc R
N1_2 N 0.7976(3) 0.8655(2) 0.52735(17) 0.0339(7) Uani 1 1 d D
H1N_2 H 0.808(4) 0.918(2) 0.4953(19) 0.061(14) Uiso 1 1 d D
C2_2 C 0.8824(3) 0.8744(3) 0.5701(2) 0.0423(10) Uani 1 1 d .
H2C_2 H 0.8745 0.9393 0.5882 0.051 Uiso 1 1 calc R
H2D_2 H 0.9635 0.8705 0.5409 0.051 Uiso 1 1 calc R
C3_2 C 0.8623(3) 0.7951(4) 0.6297(2) 0.0499(11) Uani 1 1 d .
H3C_2 H 0.9155 0.8070 0.6592 0.060 Uiso 1 1 calc R
H3D_2 H 0.8811 0.7307 0.6118 0.060 Uiso 1 1 calc R
C4_2 C 0.7361(4) 0.7929(3) 0.6722(2) 0.0468(10) Uani 1 1 d .
H4C_2 H 0.7186 0.8556 0.6928 0.056 Uiso 1 1 calc R
H4D_2 H 0.7242 0.7393 0.7102 0.056 Uiso 1 1 calc R
C5_2 C 0.6525(3) 0.7771(3) 0.6269(2) 0.0378(9) Uani 1 1 d .
H5C_2 H 0.6653 0.7114 0.6105 0.045 Uiso 1 1 calc R
H5D_2 H 0.5704 0.7784 0.6553 0.045 Uiso 1 1 calc R
C6_2 C 0.6685(3) 0.8533(3) 0.56509(19) 0.0313(8) Uani 1 1 d .
C7_2 C 0.6251(3) 0.8176(3) 0.5064(2) 0.0337(9) Uani 1 1 d .
H7C_2 H 0.6188 0.8730 0.4721 0.040 Uiso 1 1 calc R
H7D_2 H 0.5472 0.7840 0.5240 0.040 Uiso 1 1 calc R
C8_2 C 0.7189(3) 0.7461(3) 0.4743(2) 0.0362(9) Uani 1 1 d .
H8B_2 H 0.6974 0.6788 0.4982 0.043 Uiso 1 1 calc R
O9_2 O 0.8274(2) 0.78065(18) 0.48953(14) 0.0386(6) Uani 1 1 d .
C10_2 C 0.7344(3) 0.7436(3) 0.3983(2) 0.0384(9) Uani 1 1 d .
C11_2 C 0.6532(4) 0.6865(3) 0.3778(2) 0.0484(11) Uani 1 1 d .
H11B_2 H 0.5947 0.6484 0.4116 0.058 Uiso 1 1 calc R
C12_2 C 0.6574(4) 0.6853(4) 0.3089(3) 0.0609(13) Uani 1 1 d .
H12B_2 H 0.6019 0.6465 0.2955 0.073 Uiso 1 1 calc R
C13_2 C 0.7424(5) 0.7404(4) 0.2595(3) 0.0623(13) Uani 1 1 d .
H13B_2 H 0.7454 0.7394 0.2120 0.075 Uiso 1 1 calc R
C14_2 C 0.8229(4) 0.7970(3) 0.2790(2) 0.0562(12) Uani 1 1 d .
H14B_2 H 0.8811 0.8353 0.2451 0.067 Uiso 1 1 calc R
C15_2 C 0.8188(4) 0.7979(3) 0.3482(2) 0.0436(10) Uani 1 1 d .
H15B_2 H 0.8749 0.8365 0.3613 0.052 Uiso 1 1 calc R
C16_2 C 0.6221(3) 0.9544(3) 0.5843(2) 0.0343(9) Uani 1 1 d .
H16C_2 H 0.6529 0.9727 0.6228 0.041 Uiso 1 1 calc R
H16D_2 H 0.6520 1.0038 0.5444 0.041 Uiso 1 1 calc R
C17_2 C 0.4877(3) 0.9562(3) 0.6055(2) 0.0341(9) Uani 1 1 d .
H17C_2 H 0.4583 0.9626 0.5634 0.041 Uiso 1 1 calc R
H17D_2 H 0.4569 0.8932 0.6322 0.041 Uiso 1 1 calc R
C18_2 C 0.4406(3) 1.0396(3) 0.6484(2) 0.0402(9) Uani 1 1 d .
H18C_2 H 0.4770 1.1020 0.6232 0.048 Uiso 1 1 calc R
H18D_2 H 0.3546 1.0431 0.6537 0.048 Uiso 1 1 calc R
C19_2 C 0.4636(4) 1.0291(3) 0.7192(2) 0.0439(10) Uani 1 1 d .
H19C_2 H 0.5486 1.0400 0.7146 0.053 Uiso 1 1 calc R
H19D_2 H 0.4201 1.0796 0.7467 0.053 Uiso 1 1 calc R
O20_2 O 0.4277(2) 0.9335(2) 0.75459(14) 0.0427(7) Uani 1 1 d .
Si21_2 Si 0.34763(10) 0.91108(9) 0.83391(6) 0.0395(3) Uani 1 1 d .
C22_2 C 0.3822(4) 0.7824(3) 0.8623(2) 0.0479(11) Uani 1 1 d .
C23_2 C 0.5144(4) 0.7697(4) 0.8572(3) 0.0691(15) Uani 1 1 d .
H23D_2 H 0.5285 0.7014 0.8717 0.104 Uiso 1 1 calc R
H23E_2 H 0.5392 0.8128 0.8872 0.104 Uiso 1 1 calc R
H23F_2 H 0.5596 0.7869 0.8095 0.104 Uiso 1 1 calc R
C24_2 C 0.3470(5) 0.7131(4) 0.8138(3) 0.0650(14) Uani 1 1 d .
H24D_2 H 0.3666 0.6456 0.8267 0.098 Uiso 1 1 calc R
H24E_2 H 0.3899 0.7334 0.7660 0.098 Uiso 1 1 calc R
H24F_2 H 0.2622 0.7167 0.8180 0.098 Uiso 1 1 calc R
C25_2 C 0.3126(4) 0.7495(4) 0.9365(2) 0.0626(13) Uani 1 1 d .
H25D_2 H 0.3354 0.6832 0.9501 0.094 Uiso 1 1 calc R
H25E_2 H 0.2282 0.7495 0.9392 0.094 Uiso 1 1 calc R
H25F_2 H 0.3298 0.7946 0.9676 0.094 Uiso 1 1 calc R
C26_2 C 0.1879(3) 0.9165(3) 0.8342(2) 0.0403(9) Uani 1 1 d .
C27_2 C 0.0975(4) 0.9081(3) 0.8947(2) 0.0513(11) Uani 1 1 d .
H27B_2 H 0.1167 0.8998 0.9379 0.062 Uiso 1 1 calc R
C28_2 C -0.0204(4) 0.9117(4) 0.8934(3) 0.0591(13) Uani 1 1 d .
H28B_2 H -0.0804 0.9080 0.9353 0.071 Uiso 1 1 calc R
C29_2 C -0.0495(4) 0.9207(3) 0.8316(3) 0.0592(13) Uani 1 1 d .
H29B_2 H -0.1299 0.9223 0.8306 0.071 Uiso 1 1 calc R
C30_2 C 0.0377(4) 0.9273(3) 0.7704(3) 0.0539(12) Uani 1 1 d .
H30B_2 H 0.0175 0.9335 0.7275 0.065 Uiso 1 1 calc R
C31_2 C 0.1547(4) 0.9248(3) 0.7724(2) 0.0453(10) Uani 1 1 d .
H31B_2 H 0.2141 0.9289 0.7302 0.054 Uiso 1 1 calc R
C32_2 C 0.3876(4) 1.0043(3) 0.8867(2) 0.0453(10) Uani 1 1 d .
C33_2 C 0.5041(4) 1.0221(5) 0.8844(3) 0.0777(17) Uani 1 1 d .
H33B_2 H 0.5627 0.9838 0.8580 0.093 Uiso 1 1 calc R
C34_2 C 0.5386(5) 1.0944(5) 0.9197(3) 0.0853(19) Uani 1 1 d .
H34B_2 H 0.6197 1.1057 0.9162 0.102 Uiso 1 1 calc R
C35_2 C 0.4574(5) 1.1483(4) 0.9585(3) 0.0740(16) Uani 1 1 d .
H35B_2 H 0.4809 1.1986 0.9817 0.089 Uiso 1 1 calc R
C36_2 C 0.3411(6) 1.1301(5) 0.9645(4) 0.104(2) Uani 1 1 d .
H36B_2 H 0.2832 1.1663 0.9933 0.125 Uiso 1 1 calc R
C37_2 C 0.3068(5) 1.0589(5) 0.9285(3) 0.086(2) Uani 1 1 d .
H37B_2 H 0.2253 1.0477 0.9329 0.104 Uiso 1 1 calc R

loop_
_atom_site_aniso_label
_atom_site_aniso_U_11
_atom_site_aniso_U_22
_atom_site_aniso_U_33
_atom_site_aniso_U_23
_atom_site_aniso_U_13
_atom_site_aniso_U_12
Cl1 0.0473(6) 0.0348(5) 0.0503(6) -0.0099(4) -0.0129(5) 0.0063(4)
Cl2 0.0464(6) 0.0340(5) 0.0494(6) -0.0034(4) -0.0116(5) -0.0060(4)
N1_1 0.0276(16) 0.0267(17) 0.044(2) -0.0043(14) -0.0090(14) -0.0010(13)
C2_1 0.028(2) 0.050(3) 0.054(3) -0.001(2) -0.0165(18) -0.0016(17)
C3_1 0.037(2) 0.066(3) 0.052(3) -0.007(2) -0.019(2) -0.007(2)
C4_1 0.040(2) 0.067(3) 0.043(3) -0.009(2) -0.0139(19) -0.011(2)
C5_1 0.035(2) 0.034(2) 0.046(2) -0.0083(18) -0.0073(18) -0.0005(16)
C6_1 0.0224(18) 0.034(2) 0.042(2) -0.0020(17) -0.0089(16) -0.0020(15)
C7_1 0.0275(19) 0.028(2) 0.044(2) -0.0055(16) -0.0086(16) 0.0004(15)
C8_1 0.031(2) 0.026(2) 0.052(2) -0.0053(17) -0.0131(18) 0.0001(15)
O9_1 0.0330(14) 0.0308(15) 0.0524(17) -0.0002(12) -0.0119(12) -0.0077(11)
C10_1 0.038(2) 0.025(2) 0.046(2) -0.0022(17) -0.0127(18) -0.0096(16)
C11_1 0.047(3) 0.041(3) 0.055(3) 0.000(2) -0.012(2) 0.0001(19)
C12_1 0.060(3) 0.046(3) 0.067(3) 0.007(2) -0.026(3) 0.000(2)
C13_1 0.073(3) 0.051(3) 0.049(3) 0.004(2) -0.021(3) -0.017(2)
C14_1 0.061(3) 0.043(3) 0.049(3) -0.008(2) -0.003(2) -0.008(2)
C15_1 0.046(2) 0.036(2) 0.046(3) -0.0029(19) -0.006(2) -0.0047(18)
C16_1 0.0277(19) 0.027(2) 0.044(2) -0.0025(16) -0.0090(16) -0.0029(15)
C17_1 0.0301(19) 0.031(2) 0.044(2) -0.0030(17) -0.0125(17) -0.0035(15)
C18_1 0.039(2) 0.036(2) 0.043(2) -0.0049(18) -0.0088(18) -0.0095(17)
C19_1 0.052(3) 0.031(2) 0.046(2) -0.0021(18) -0.005(2) -0.0029(18)
O20_1 0.0515(17) 0.0313(15) 0.0445(16) -0.0055(12) -0.0119(13) -0.0028(12)
Si21_1 0.0409(6) 0.0411(7) 0.0410(7) -0.0051(5) -0.0122(5) -0.0014(5)
C22_1 0.051(3) 0.054(3) 0.061(3) -0.022(2) -0.018(2) 0.002(2)
C23_1 0.055(3) 0.072(4) 0.119(5) -0.033(3) -0.031(3) -0.009(3)
C24_1 0.099(5) 0.051(4) 0.168(7) -0.029(4) -0.071(5) 0.005(3)
C25_1 0.122(6) 0.117(6) 0.087(5) -0.065(4) 0.013(4) -0.036(4)
C26_1 0.046(2) 0.038(2) 0.053(3) -0.009(2) -0.013(2) -0.0009(18)
C27_1 0.052(3) 0.073(4) 0.063(3) 0.011(3) -0.012(2) 0.001(2)
C28_1 0.051(3) 0.077(4) 0.096(5) 0.012(3) 0.000(3) -0.005(3)
C29_1 0.049(3) 0.060(3) 0.112(5) -0.006(3) -0.031(3) 0.006(2)
C30_1 0.055(3) 0.056(3) 0.083(4) -0.016(3) -0.031(3) 0.008(2)
C31_1 0.051(3) 0.037(2) 0.062(3) -0.011(2) -0.021(2) 0.0025(19)
C32_1 0.042(2) 0.052(3) 0.038(2) -0.0025(19) -0.0105(19) 0.0011(19)
C33_1 0.065(3) 0.060(3) 0.090(4) -0.002(3) -0.039(3) -0.003(3)
C34_1 0.073(4) 0.074(4) 0.092(4) 0.002(3) -0.044(3) 0.012(3)
C35_1 0.069(3) 0.058(3) 0.060(3) 0.004(2) -0.017(3) 0.015(3)
C36_1 0.063(3) 0.047(3) 0.075(4) -0.002(2) -0.019(3) 0.007(2)
C37_1 0.052(3) 0.044(3) 0.068(3) -0.004(2) -0.020(2) 0.002(2)
N1_2 0.0271(16) 0.0276(18) 0.048(2) -0.0075(15) -0.0090(14) 0.0024(13)
C2_2 0.025(2) 0.051(3) 0.055(3) -0.012(2) -0.0146(18) 0.0029(17)
C3_2 0.037(2) 0.064(3) 0.052(3) -0.004(2) -0.018(2) 0.012(2)
C4_2 0.045(2) 0.054(3) 0.043(2) -0.003(2) -0.0150(19) 0.011(2)
C5_2 0.033(2) 0.034(2) 0.046(2) -0.0046(17) -0.0077(17) 0.0018(16)
C6_2 0.0223(18) 0.031(2) 0.041(2) -0.0072(16) -0.0089(15) 0.0043(14)
C7_2 0.0273(19) 0.028(2) 0.045(2) -0.0067(17) -0.0071(16) 0.0004(15)
C8_2 0.031(2) 0.026(2) 0.052(2) -0.0072(17) -0.0111(18) 0.0004(15)
O9_2 0.0330(14) 0.0339(15) 0.0501(17) -0.0117(12) -0.0101(12) 0.0078(11)
C10_2 0.038(2) 0.030(2) 0.047(2) -0.0081(18) -0.0081(18) 0.0086(17)
C11_2 0.048(3) 0.041(3) 0.058(3) -0.015(2) -0.013(2) 0.0025(19)
C12_2 0.061(3) 0.061(3) 0.070(4) -0.031(3) -0.025(3) 0.008(2)
C13_2 0.074(3) 0.069(3) 0.050(3) -0.021(3) -0.022(3) 0.024(3)
C14_2 0.062(3) 0.049(3) 0.051(3) -0.007(2) -0.003(2) 0.012(2)
C15_2 0.046(2) 0.036(2) 0.046(3) -0.0110(19) -0.0061(19) 0.0044(18)
C16_2 0.032(2) 0.027(2) 0.044(2) -0.0093(17) -0.0095(17) 0.0024(15)
C17_2 0.0272(19) 0.035(2) 0.042(2) -0.0059(17) -0.0116(16) 0.0026(15)
C18_2 0.037(2) 0.034(2) 0.047(2) -0.0053(18) -0.0071(18) 0.0092(17)
C19_2 0.051(3) 0.035(2) 0.045(2) -0.0081(18) -0.0087(19) 0.0020(18)
O20_2 0.0484(16) 0.0392(16) 0.0407(16) -0.0050(12) -0.0112(13) 0.0011(12)
Si21_2 0.0383(6) 0.0445(7) 0.0372(6) -0.0066(5) -0.0117(5) 0.0007(5)
C22_2 0.051(3) 0.054(3) 0.042(2) -0.005(2) -0.018(2) 0.007(2)
C23_2 0.055(3) 0.083(4) 0.067(3) 0.000(3) -0.014(3) 0.018(3)
C24_2 0.083(4) 0.051(3) 0.067(3) -0.008(2) -0.030(3) 0.006(3)
C25_2 0.060(3) 0.069(3) 0.053(3) 0.010(2) -0.011(2) 0.012(2)
C26_2 0.043(2) 0.033(2) 0.047(2) -0.0035(18) -0.0151(19) -0.0012(17)
C27_2 0.049(3) 0.052(3) 0.053(3) -0.006(2) -0.012(2) 0.000(2)
C28_2 0.046(3) 0.055(3) 0.071(3) -0.007(2) -0.006(2) -0.001(2)
C29_2 0.046(3) 0.048(3) 0.089(4) -0.001(3) -0.029(3) 0.001(2)
C30_2 0.051(3) 0.048(3) 0.068(3) 0.002(2) -0.028(2) -0.005(2)
C31_2 0.047(2) 0.039(2) 0.052(3) 0.0008(19) -0.018(2) -0.0024(18)
C32_2 0.045(2) 0.049(3) 0.043(2) -0.010(2) -0.0135(19) -0.003(2)
C33_2 0.048(3) 0.098(5) 0.093(4) -0.043(4) -0.015(3) -0.004(3)
C34_2 0.062(4) 0.107(5) 0.093(4) -0.035(4) -0.022(3) -0.029(3)
C35_2 0.085(4) 0.075(4) 0.069(4) -0.022(3) -0.026(3) -0.022(3)
C36_2 0.080(4) 0.105(5) 0.148(6) -0.083(5) -0.041(4) 0.012(4)
C37_2 0.054(3) 0.098(5) 0.126(5) -0.065(4) -0.037(3) 0.013(3)

loop_
_atom_type_symbol
_atom_type_description
_atom_type_scat_dispersion_real
_atom_type_scat_dispersion_imag
_atom_type_scat_source
C C 0.0033 0.0016 'International Tables Vol C Tables 4.2.6.8 and 6.1.1.4'
H H 0.0000 0.0000 'International Tables Vol C Tables 4.2.6.8 and 6.1.1.4'
N N 0.0061 0.0033 'International Tables Vol C Tables 4.2.6.8 and 6.1.1.4'
O O 0.0106 0.0060 'International Tables Vol C Tables 4.2.6.8 and 6.1.1.4'
Si Si 0.0817 0.0704 'International Tables Vol C Tables 4.2.6.8 and 6.1.1.4'
Cl Cl 0.1484 0.1585 'International Tables Vol C Tables 4.2.6.8 and 6.1.1.4'

loop_
_geom_angle_atom_site_label_1
_geom_angle_atom_site_label_2
_geom_angle_atom_site_label_3
_geom_angle
O9_1 N1_1 C2_1 108.5(3)
O9_1 N1_1 C6_1 106.5(3)
C2_1 N1_1 C6_1 117.0(3)
O9_1 N1_1 H1N_1 108(3)
C2_1 N1_1 H1N_1 111(3)
C6_1 N1_1 H1N_1 106(3)
N1_1 C2_1 C3_1 112.5(3)
N1_1 C2_1 H2A_1 109.1
C3_1 C2_1 H2A_1 109.1
N1_1 C2_1 H2B_1 109.1
C3_1 C2_1 H2B_1 109.1
H2A_1 C2_1 H2B_1 107.8
C2_1 C3_1 C4_1 110.9(3)
C2_1 C3_1 H3A_1 109.5
C4_1 C3_1 H3A_1 109.5
C2_1 C3_1 H3B_1 109.5
C4_1 C3_1 H3B_1 109.5
H3A_1 C3_1 H3B_1 108.1
C3_1 C4_1 C5_1 109.5(3)
C3_1 C4_1 H4A_1 109.8
C5_1 C4_1 H4A_1 109.8
C3_1 C4_1 H4B_1 109.8
C5_1 C4_1 H4B_1 109.8
H4A_1 C4_1 H4B_1 108.2
C6_1 C5_1 C4_1 113.6(3)
C6_1 C5_1 H5A_1 108.8
C4_1 C5_1 H5A_1 108.8
C6_1 C5_1 H5B_1 108.8
C4_1 C5_1 H5B_1 108.8
H5A_1 C5_1 H5B_1 107.7
C7_1 C6_1 N1_1 97.6(3)
C7_1 C6_1 C5_1 113.4(3)
N1_1 C6_1 C5_1 109.9(3)
C7_1 C6_1 C16_1 113.7(3)
N1_1 C6_1 C16_1 107.9(3)
C5_1 C6_1 C16_1 113.1(3)
C6_1 C7_1 C8_1 104.2(3)
C6_1 C7_1 H7A_1 110.9
C8_1 C7_1 H7A_1 110.9
C6_1 C7_1 H7B_1 110.9
C8_1 C7_1 H7B_1 110.9
H7A_1 C7_1 H7B_1 108.9
O9_1 C8_1 C10_1 111.6(3)
O9_1 C8_1 C7_1 104.3(3)
C10_1 C8_1 C7_1 114.1(3)
O9_1 C8_1 H8A_1 108.9
C10_1 C8_1 H8A_1 108.9
C7_1 C8_1 H8A_1 108.9
N1_1 O9_1 C8_1 107.2(2)
C15_1 C10_1 C11_1 119.0(4)
C15_1 C10_1 C8_1 124.4(4)
C11_1 C10_1 C8_1 116.6(4)
C12_1 C11_1 C10_1 119.8(4)
C12_1 C11_1 H11A_1 120.1
C10_1 C11_1 H11A_1 120.1
C11_1 C12_1 C13_1 121.1(5)
C11_1 C12_1 H12A_1 119.5
C13_1 C12_1 H12A_1 119.5
C12_1 C13_1 C14_1 119.0(4)
C12_1 C13_1 H13A_1 120.5
C14_1 C13_1 H13A_1 120.5
C15_1 C14_1 C13_1 120.6(4)
C15_1 C14_1 H14A_1 119.7
C13_1 C14_1 H14A_1 119.7
C10_1 C15_1 C14_1 120.5(4)
C10_1 C15_1 H15A_1 119.7
C14_1 C15_1 H15A_1 119.7
C6_1 C16_1 C17_1 112.9(3)
C6_1 C16_1 H16A_1 109.0
C17_1 C16_1 H16A_1 109.0
C6_1 C16_1 H16B_1 109.0
C17_1 C16_1 H16B_1 109.0
H16A_1 C16_1 H16B_1 107.8
C18_1 C17_1 C16_1 113.0(3)
C18_1 C17_1 H17A_1 109.0
C16_1 C17_1 H17A_1 109.0
C18_1 C17_1 H17B_1 109.0
C16_1 C17_1 H17B_1 109.0
H17A_1 C17_1 H17B_1 107.8
C19_1 C18_1 C17_1 113.4(3)
C19_1 C18_1 H18A_1 108.9
C17_1 C18_1 H18A_1 108.9
C19_1 C18_1 H18B_1 108.9
C17_1 C18_1 H18B_1 108.9
H18A_1 C18_1 H18B_1 107.7
O20_1 C19_1 C18_1 111.2(3)
O20_1 C19_1 H19A_1 109.4
C18_1 C19_1 H19A_1 109.4
O20_1 C19_1 H19B_1 109.4
C18_1 C19_1 H19B_1 109.4
H19A_1 C19_1 H19B_1 108.0
C19_1 O20_1 Si21_1 124.9(2)
O20_1 Si21_1 C32_1 107.82(17)
O20_1 Si21_1 C26_1 108.45(18)
C32_1 Si21_1 C26_1 109.24(19)
O20_1 Si21_1 C22_1 105.90(18)
C32_1 Si21_1 C22_1 115.6(2)
C26_1 Si21_1 C22_1 109.56(19)
C25_1 C22_1 C23_1 109.4(5)
C25_1 C22_1 C24_1 108.8(5)
C23_1 C22_1 C24_1 107.2(4)
C25_1 C22_1 Si21_1 111.0(4)
C23_1 C22_1 Si21_1 113.2(3)
C24_1 C22_1 Si21_1 107.0(3)
C22_1 C23_1 H23A_1 109.5
C22_1 C23_1 H23B_1 109.5
H23A_1 C23_1 H23B_1 109.5
C22_1 C23_1 H23C_1 109.5
H23A_1 C23_1 H23C_1 109.5
H23B_1 C23_1 H23C_1 109.5
C22_1 C24_1 H24A_1 109.5
C22_1 C24_1 H24B_1 109.5
H24A_1 C24_1 H24B_1 109.5
C22_1 C24_1 H24C_1 109.5
H24A_1 C24_1 H24C_1 109.5
H24B_1 C24_1 H24C_1 109.5
C22_1 C25_1 H25A_1 109.5
C22_1 C25_1 H25B_1 109.5
H25A_1 C25_1 H25B_1 109.5
C22_1 C25_1 H25C_1 109.5
H25A_1 C25_1 H25C_1 109.5
H25B_1 C25_1 H25C_1 109.5
C27_1 C26_1 C31_1 118.1(4)
C27_1 C26_1 Si21_1 121.8(4)
C31_1 C26_1 Si21_1 120.1(3)
C26_1 C27_1 C28_1 120.3(5)
C26_1 C27_1 H27A_1 119.8
C28_1 C27_1 H27A_1 119.8
C29_1 C28_1 C27_1 119.8(5)
C29_1 C28_1 H28A_1 120.1
C27_1 C28_1 H28A_1 120.1
C30_1 C29_1 C28_1 120.7(5)
C30_1 C29_1 H29A_1 119.6
C28_1 C29_1 H29A_1 119.6
C29_1 C30_1 C31_1 119.4(5)
C29_1 C30_1 H30A_1 120.3
C31_1 C30_1 H30A_1 120.3
C30_1 C31_1 C26_1 121.7(5)
C30_1 C31_1 H31A_1 119.2
C26_1 C31_1 H31A_1 119.2
C33_1 C32_1 C37_1 115.0(4)
C33_1 C32_1 Si21_1 123.2(4)
C37_1 C32_1 Si21_1 120.9(3)
C34_1 C33_1 C32_1 122.5(5)
C34_1 C33_1 H33A_1 118.7
C32_1 C33_1 H33A_1 118.7
C35_1 C34_1 C33_1 120.4(5)
C35_1 C34_1 H34A_1 119.8
C33_1 C34_1 H34A_1 119.8
C34_1 C35_1 C36_1 119.6(5)
C34_1 C35_1 H35A_1 120.2
C36_1 C35_1 H35A_1 120.2
C35_1 C36_1 C37_1 120.0(5)
C35_1 C36_1 H36A_1 120.0
C37_1 C36_1 H36A_1 120.0
C36_1 C37_1 C32_1 122.5(4)
C36_1 C37_1 H37A_1 118.7
C32_1 C37_1 H37A_1 118.7
O9_2 N1_2 C2_2 108.3(3)
O9_2 N1_2 C6_2 106.6(2)
C2_2 N1_2 C6_2 117.0(3)
O9_2 N1_2 H1N_2 106(3)
C2_2 N1_2 H1N_2 109(3)
C6_2 N1_2 H1N_2 110(3)
N1_2 C2_2 C3_2 112.0(3)
N1_2 C2_2 H2C_2 109.2
C3_2 C2_2 H2C_2 109.2
N1_2 C2_2 H2D_2 109.2
C3_2 C2_2 H2D_2 109.2
H2C_2 C2_2 H2D_2 107.9
C2_2 C3_2 C4_2 110.9(3)
C2_2 C3_2 H3C_2 109.5
C4_2 C3_2 H3C_2 109.5
C2_2 C3_2 H3D_2 109.5
C4_2 C3_2 H3D_2 109.5
H3C_2 C3_2 H3D_2 108.0
C3_2 C4_2 C5_2 110.1(3)
C3_2 C4_2 H4C_2 109.6
C5_2 C4_2 H4C_2 109.6
C3_2 C4_2 H4D_2 109.6
C5_2 C4_2 H4D_2 109.6
H4C_2 C4_2 H4D_2 108.2
C6_2 C5_2 C4_2 113.5(3)
C6_2 C5_2 H5C_2 108.9
C4_2 C5_2 H5C_2 108.9
C6_2 C5_2 H5D_2 108.9
C4_2 C5_2 H5D_2 108.9
H5C_2 C5_2 H5D_2 107.7
N1_2 C6_2 C5_2 110.2(3)
N1_2 C6_2 C7_2 97.4(3)
C5_2 C6_2 C7_2 113.2(3)
N1_2 C6_2 C16_2 108.2(3)
C5_2 C6_2 C16_2 113.3(3)
C7_2 C6_2 C16_2 113.3(3)
C6_2 C7_2 C8_2 104.3(3)
C6_2 C7_2 H7C_2 110.9
C8_2 C7_2 H7C_2 110.9
C6_2 C7_2 H7D_2 110.9
C8_2 C7_2 H7D_2 110.9
H7C_2 C7_2 H7D_2 108.9
O9_2 C8_2 C10_2 111.5(3)
O9_2 C8_2 C7_2 104.3(3)
C10_2 C8_2 C7_2 113.4(3)
O9_2 C8_2 H8B_2 109.2
C10_2 C8_2 H8B_2 109.2
C7_2 C8_2 H8B_2 109.2
N1_2 O9_2 C8_2 107.2(2)
C15_2 C10_2 C11_2 118.6(4)
C15_2 C10_2 C8_2 124.1(4)
C11_2 C10_2 C8_2 117.2(4)
C12_2 C11_2 C10_2 120.5(4)
C12_2 C11_2 H11B_2 119.7
C10_2 C11_2 H11B_2 119.7
C11_2 C12_2 C13_2 120.0(5)
C11_2 C12_2 H12B_2 120.0
C13_2 C12_2 H12B_2 120.0
C14_2 C13_2 C12_2 120.0(5)
C14_2 C13_2 H13B_2 120.0
C12_2 C13_2 H13B_2 120.0
C13_2 C14_2 C15_2 119.9(5)
C13_2 C14_2 H14B_2 120.1
C15_2 C14_2 H14B_2 120.1
C10_2 C15_2 C14_2 121.0(4)
C10_2 C15_2 H15B_2 119.5
C14_2 C15_2 H15B_2 119.5
C17_2 C16_2 C6_2 112.6(3)
C17_2 C16_2 H16C_2 109.1
C6_2 C16_2 H16C_2 109.1
C17_2 C16_2 H16D_2 109.1
C6_2 C16_2 H16D_2 109.1
H16C_2 C16_2 H16D_2 107.8
C18_2 C17_2 C16_2 113.1(3)
C18_2 C17_2 H17C_2 109.0
C16_2 C17_2 H17C_2 109.0
C18_2 C17_2 H17D_2 109.0
C16_2 C17_2 H17D_2 109.0
H17C_2 C17_2 H17D_2 107.8
C19_2 C18_2 C17_2 113.9(3)
C19_2 C18_2 H18C_2 108.8
C17_2 C18_2 H18C_2 108.8
C19_2 C18_2 H18D_2 108.8
C17_2 C18_2 H18D_2 108.8
H18C_2 C18_2 H18D_2 107.7
O20_2 C19_2 C18_2 111.3(3)
O20_2 C19_2 H19C_2 109.4
C18_2 C19_2 H19C_2 109.4
O20_2 C19_2 H19D_2 109.4
C18_2 C19_2 H19D_2 109.4
H19C_2 C19_2 H19D_2 108.0
C19_2 O20_2 Si21_2 125.7(2)
O20_2 Si21_2 C32_2 108.47(17)
O20_2 Si21_2 C22_2 105.32(17)
C32_2 Si21_2 C22_2 113.3(2)
O20_2 Si21_2 C26_2 109.00(17)
C32_2 Si21_2 C26_2 111.40(19)
C22_2 Si21_2 C26_2 109.13(19)
C25_2 C22_2 C23_2 108.6(4)
C25_2 C22_2 C24_2 108.2(4)
C23_2 C22_2 C24_2 107.7(4)
C25_2 C22_2 Si21_2 111.9(3)
C23_2 C22_2 Si21_2 112.3(3)
C24_2 C22_2 Si21_2 108.0(3)
C22_2 C23_2 H23D_2 109.5
C22_2 C23_2 H23E_2 109.5
H23D_2 C23_2 H23E_2 109.5
C22_2 C23_2 H23F_2 109.5
H23D_2 C23_2 H23F_2 109.5
H23E_2 C23_2 H23F_2 109.5
C22_2 C24_2 H24D_2 109.5
C22_2 C24_2 H24E_2 109.5
H24D_2 C24_2 H24E_2 109.5
C22_2 C24_2 H24F_2 109.5
H24D_2 C24_2 H24F_2 109.5
H24E_2 C24_2 H24F_2 109.5
C22_2 C25_2 H25D_2 109.5
C22_2 C25_2 H25E_2 109.5
H25D_2 C25_2 H25E_2 109.5
C22_2 C25_2 H25F_2 109.5
H25D_2 C25_2 H25F_2 109.5
H25E_2 C25_2 H25F_2 109.5
C31_2 C26_2 C27_2 116.8(4)
C31_2 C26_2 Si21_2 120.3(3)
C27_2 C26_2 Si21_2 122.8(3)
C28_2 C27_2 C26_2 121.6(4)
C28_2 C27_2 H27B_2 119.2
C26_2 C27_2 H27B_2 119.2
C29_2 C28_2 C27_2 119.8(5)
C29_2 C28_2 H28B_2 120.1
C27_2 C28_2 H28B_2 120.1
C28_2 C29_2 C30_2 120.3(4)
C28_2 C29_2 H29B_2 119.9
C30_2 C29_2 H29B_2 119.9
C29_2 C30_2 C31_2 119.4(4)
C29_2 C30_2 H30B_2 120.3
C31_2 C30_2 H30B_2 120.3
C30_2 C31_2 C26_2 122.1(4)
C30_2 C31_2 H31B_2 119.0
C26_2 C31_2 H31B_2 119.0
C37_2 C32_2 C33_2 116.1(4)
C37_2 C32_2 Si21_2 123.9(3)
C33_2 C32_2 Si21_2 120.0(4)
C32_2 C33_2 C34_2 122.1(5)
C32_2 C33_2 H33B_2 118.9
C34_2 C33_2 H33B_2 118.9
C35_2 C34_2 C33_2 120.2(5)
C35_2 C34_2 H34B_2 119.9
C33_2 C34_2 H34B_2 119.9
C34_2 C35_2 C36_2 119.5(5)
C34_2 C35_2 H35B_2 120.2
C36_2 C35_2 H35B_2 120.2
C35_2 C36_2 C37_2 120.3(6)
C35_2 C36_2 H36B_2 119.9
C37_2 C36_2 H36B_2 119.9
C32_2 C37_2 C36_2 121.7(5)
C32_2 C37_2 H37B_2 119.1
C36_2 C37_2 H37B_2 119.1

loop_
_geom_bond_atom_site_label_1
_geom_bond_atom_site_label_2
_geom_bond_distance
N1_1 O9_1 1.443(4)
N1_1 C2_1 1.483(5)
N1_1 C6_1 1.517(4)
N1_1 H1N_1 0.898(19)
C2_1 C3_1 1.507(6)
C2_1 H2A_1 0.9900
C2_1 H2B_1 0.9900
C3_1 C4_1 1.521(6)
C3_1 H3A_1 0.9900
C3_1 H3B_1 0.9900
C4_1 C5_1 1.528(6)
C4_1 H4A_1 0.9900
C4_1 H4B_1 0.9900
C5_1 C6_1 1.520(5)
C5_1 H5A_1 0.9900
C5_1 H5B_1 0.9900
C6_1 C7_1 1.516(5)
C6_1 C16_1 1.529(5)
C7_1 C8_1 1.534(5)
C7_1 H7A_1 0.9900
C7_1 H7B_1 0.9900
C8_1 O9_1 1.473(4)
C8_1 C10_1 1.501(5)
C8_1 H8A_1 1.0000
C10_1 C15_1 1.375(6)
C10_1 C11_1 1.408(6)
C11_1 C12_1 1.368(6)
C11_1 H11A_1 0.9500
C12_1 C13_1 1.379(7)
C12_1 H12A_1 0.9500
C13_1 C14_1 1.385(7)
C13_1 H13A_1 0.9500
C14_1 C15_1 1.378(6)
C14_1 H14A_1 0.9500
C15_1 H15A_1 0.9500
C16_1 C17_1 1.536(5)
C16_1 H16A_1 0.9900
C16_1 H16B_1 0.9900
C17_1 C18_1 1.519(5)
C17_1 H17A_1 0.9900
C17_1 H17B_1 0.9900
C18_1 C19_1 1.509(6)
C18_1 H18A_1 0.9900
C18_1 H18B_1 0.9900
C19_1 O20_1 1.437(5)
C19_1 H19A_1 0.9900
C19_1 H19B_1 0.9900
O20_1 Si21_1 1.641(3)
Si21_1 C32_1 1.868(4)
Si21_1 C26_1 1.880(4)
Si21_1 C22_1 1.889(4)
C22_1 C25_1 1.519(7)
C22_1 C23_1 1.530(6)
C22_1 C24_1 1.544(8)
C23_1 H23A_1 0.9800
C23_1 H23B_1 0.9800
C23_1 H23C_1 0.9800
C24_1 H24A_1 0.9800
C24_1 H24B_1 0.9800
C24_1 H24C_1 0.9800
C25_1 H25A_1 0.9800
C25_1 H25B_1 0.9800
C25_1 H25C_1 0.9800
C26_1 C27_1 1.389(6)
C26_1 C31_1 1.390(6)
C27_1 C28_1 1.401(7)
C27_1 H27A_1 0.9500
C28_1 C29_1 1.378(8)
C28_1 H28A_1 0.9500
C29_1 C30_1 1.366(7)
C29_1 H29A_1 0.9500
C30_1 C31_1 1.387(6)
C30_1 H30A_1 0.9500
C31_1 H31A_1 0.9500
C32_1 C33_1 1.396(6)
C32_1 C37_1 1.402(6)
C33_1 C34_1 1.382(7)
C33_1 H33A_1 0.9500
C34_1 C35_1 1.364(7)
C34_1 H34A_1 0.9500
C35_1 C36_1 1.366(7)
C35_1 H35A_1 0.9500
C36_1 C37_1 1.387(6)
C36_1 H36A_1 0.9500
C37_1 H37A_1 0.9500
N1_2 O9_2 1.449(4)
N1_2 C2_2 1.487(5)
N1_2 C6_2 1.516(4)
N1_2 H1N_2 0.902(19)
C2_2 C3_2 1.510(6)
C2_2 H2C_2 0.9900
C2_2 H2D_2 0.9900
C3_2 C4_2 1.512(6)
C3_2 H3C_2 0.9900
C3_2 H3D_2 0.9900
C4_2 C5_2 1.531(6)
C4_2 H4C_2 0.9900
C4_2 H4D_2 0.9900
C5_2 C6_2 1.519(5)
C5_2 H5C_2 0.9900
C5_2 H5D_2 0.9900
C6_2 C7_2 1.526(5)
C6_2 C16_2 1.538(5)
C7_2 C8_2 1.535(5)
C7_2 H7C_2 0.9900
C7_2 H7D_2 0.9900
C8_2 O9_2 1.474(4)
C8_2 C10_2 1.501(6)
C8_2 H8B_2 1.0000
C10_2 C15_2 1.380(6)
C10_2 C11_2 1.401(6)
C11_2 C12_2 1.379(6)
C11_2 H11B_2 0.9500
C12_2 C13_2 1.382(7)
C12_2 H12B_2 0.9500
C13_2 C14_2 1.382(7)
C13_2 H13B_2 0.9500
C14_2 C15_2 1.384(6)
C14_2 H14B_2 0.9500
C15_2 H15B_2 0.9500
C16_2 C17_2 1.529(5)
C16_2 H16C_2 0.9900
C16_2 H16D_2 0.9900
C17_2 C18_2 1.521(5)
C17_2 H17C_2 0.9900
C17_2 H17D_2 0.9900
C18_2 C19_2 1.513(6)
C18_2 H18C_2 0.9900
C18_2 H18D_2 0.9900
C19_2 O20_2 1.438(5)
C19_2 H19C_2 0.9900
C19_2 H19D_2 0.9900
O20_2 Si21_2 1.636(3)
Si21_2 C32_2 1.876(4)
Si21_2 C22_2 1.877(5)
Si21_2 C26_2 1.877(4)
C22_2 C25_2 1.534(6)
C22_2 C23_2 1.542(6)
C22_2 C24_2 1.559(6)
C23_2 H23D_2 0.9800
C23_2 H23E_2 0.9800
C23_2 H23F_2 0.9800
C24_2 H24D_2 0.9800
C24_2 H24E_2 0.9800
C24_2 H24F_2 0.9800
C25_2 H25D_2 0.9800
C25_2 H25E_2 0.9800
C25_2 H25F_2 0.9800
C26_2 C31_2 1.393(6)
C26_2 C27_2 1.395(6)
C27_2 C28_2 1.393(6)
C27_2 H27B_2 0.9500
C28_2 C29_2 1.369(7)
C28_2 H28B_2 0.9500
C29_2 C30_2 1.383(7)
C29_2 H29B_2 0.9500
C30_2 C31_2 1.386(6)
C30_2 H30B_2 0.9500
C31_2 H31B_2 0.9500
C32_2 C37_2 1.373(7)
C32_2 C33_2 1.380(6)
C33_2 C34_2 1.394(7)
C33_2 H33B_2 0.9500
C34_2 C35_2 1.342(8)
C34_2 H34B_2 0.9500
C35_2 C36_2 1.363(8)
C35_2 H35B_2 0.9500
C36_2 C37_2 1.392(7)
C36_2 H36B_2 0.9500
C37_2 H37B_2 0.9500

loop_
_geom_torsion_atom_site_label_1
_geom_torsion_atom_site_label_2
_geom_torsion_atom_site_label_3
_geom_torsion_atom_site_label_4
_geom_torsion
O9_1 N1_1 C2_1 C3_1 -71.8(4)
C6_1 N1_1 C2_1 C3_1 48.6(5)
N1_1 C2_1 C3_1 C4_1 -53.5(5)
C2_1 C3_1 C4_1 C5_1 57.7(5)
C3_1 C4_1 C5_1 C6_1 -57.5(5)
O9_1 N1_1 C6_1 C7_1 -42.6(3)
C2_1 N1_1 C6_1 C7_1 -164.0(3)
O9_1 N1_1 C6_1 C5_1 75.7(3)
C2_1 N1_1 C6_1 C5_1 -45.7(4)
O9_1 N1_1 C6_1 C16_1 -160.6(3)
C2_1 N1_1 C6_1 C16_1 78.0(4)
C4_1 C5_1 C6_1 C7_1 158.0(3)
C4_1 C5_1 C6_1 N1_1 49.9(4)
C4_1 C5_1 C6_1 C16_1 -70.7(4)
N1_1 C6_1 C7_1 C8_1 41.8(3)
C5_1 C6_1 C7_1 C8_1 -73.8(4)
C16_1 C6_1 C7_1 C8_1 155.2(3)
C6_1 C7_1 C8_1 O9_1 -27.7(4)
C6_1 C7_1 C8_1 C10_1 -149.7(3)
C2_1 N1_1 O9_1 C8_1 153.8(3)
C6_1 N1_1 O9_1 C8_1 27.0(3)
C10_1 C8_1 O9_1 N1_1 124.2(3)
C7_1 C8_1 O9_1 N1_1 0.6(4)
O9_1 C8_1 C10_1 C15_1 -23.6(5)
C7_1 C8_1 C10_1 C15_1 94.3(4)
O9_1 C8_1 C10_1 C11_1 159.9(3)
C7_1 C8_1 C10_1 C11_1 -82.2(4)
C15_1 C10_1 C11_1 C12_1 -0.2(6)
C8_1 C10_1 C11_1 C12_1 176.5(4)
C10_1 C11_1 C12_1 C13_1 1.0(7)
C11_1 C12_1 C13_1 C14_1 -1.3(7)
C12_1 C13_1 C14_1 C15_1 0.7(7)
C11_1 C10_1 C15_1 C14_1 -0.3(6)
C8_1 C10_1 C15_1 C14_1 -176.8(4)
C13_1 C14_1 C15_1 C10_1 0.1(6)
C7_1 C6_1 C16_1 C17_1 60.8(4)
N1_1 C6_1 C16_1 C17_1 167.9(3)
C5_1 C6_1 C16_1 C17_1 -70.4(4)
C6_1 C16_1 C17_1 C18_1 159.6(3)
C16_1 C17_1 C18_1 C19_1 -68.3(4)
C17_1 C18_1 C19_1 O20_1 -54.4(4)
C18_1 C19_1 O20_1 Si21_1 -131.3(3)
C19_1 O20_1 Si21_1 C32_1 -31.6(3)
C19_1 O20_1 Si21_1 C26_1 86.6(3)
C19_1 O20_1 Si21_1 C22_1 -155.9(3)
O20_1 Si21_1 C22_1 C25_1 177.8(4)
C32_1 Si21_1 C22_1 C25_1 58.5(5)
C26_1 Si21_1 C22_1 C25_1 -65.4(5)
O20_1 Si21_1 C22_1 C23_1 54.3(4)
C32_1 Si21_1 C22_1 C23_1 -65.0(4)
C26_1 Si21_1 C22_1 C23_1 171.0(4)
O20_1 Si21_1 C22_1 C24_1 -63.6(4)
C32_1 Si21_1 C22_1 C24_1 177.1(4)
C26_1 Si21_1 C22_1 C24_1 53.2(4)
O20_1 Si21_1 C26_1 C27_1 -167.5(4)
C32_1 Si21_1 C26_1 C27_1 -50.3(4)
C22_1 Si21_1 C26_1 C27_1 77.3(4)
O20_1 Si21_1 C26_1 C31_1 15.3(4)
C32_1 Si21_1 C26_1 C31_1 132.5(3)
C22_1 Si21_1 C26_1 C31_1 -99.9(4)
C31_1 C26_1 C27_1 C28_1 -0.2(7)
Si21_1 C26_1 C27_1 C28_1 -177.4(4)
C26_1 C27_1 C28_1 C29_1 -0.1(9)
C27_1 C28_1 C29_1 C30_1 0.8(9)
C28_1 C29_1 C30_1 C31_1 -1.1(8)
C29_1 C30_1 C31_1 C26_1 0.8(7)
C27_1 C26_1 C31_1 C30_1 -0.1(7)
Si21_1 C26_1 C31_1 C30_1 177.2(3)
O20_1 Si21_1 C32_1 C33_1 -76.8(4)
C26_1 Si21_1 C32_1 C33_1 165.5(4)
C22_1 Si21_1 C32_1 C33_1 41.4(5)
O20_1 Si21_1 C32_1 C37_1 91.7(4)
C26_1 Si21_1 C32_1 C37_1 -25.9(4)
C22_1 Si21_1 C32_1 C37_1 -150.0(4)
C37_1 C32_1 C33_1 C34_1 -0.1(8)
Si21_1 C32_1 C33_1 C34_1 169.0(4)
C32_1 C33_1 C34_1 C35_1 -0.3(9)
C33_1 C34_1 C35_1 C36_1 0.1(9)
C34_1 C35_1 C36_1 C37_1 0.4(8)
C35_1 C36_1 C37_1 C32_1 -0.9(8)
C33_1 C32_1 C37_1 C36_1 0.7(7)
Si21_1 C32_1 C37_1 C36_1 -168.7(4)
O9_2 N1_2 C2_2 C3_2 -71.2(4)
C6_2 N1_2 C2_2 C3_2 49.3(4)
N1_2 C2_2 C3_2 C4_2 -54.0(5)
C2_2 C3_2 C4_2 C5_2 57.7(5)
C3_2 C4_2 C5_2 C6_2 -56.5(5)
O9_2 N1_2 C6_2 C5_2 75.4(3)
C2_2 N1_2 C6_2 C5_2 -46.0(4)
O9_2 N1_2 C6_2 C7_2 -42.7(3)
C2_2 N1_2 C6_2 C7_2 -164.0(3)
O9_2 N1_2 C6_2 C16_2 -160.3(3)
C2_2 N1_2 C6_2 C16_2 78.4(4)
C4_2 C5_2 C6_2 N1_2 48.9(4)
C4_2 C5_2 C6_2 C7_2 156.8(3)
C4_2 C5_2 C6_2 C16_2 -72.5(4)
N1_2 C6_2 C7_2 C8_2 41.5(3)
C5_2 C6_2 C7_2 C8_2 -74.2(4)
C16_2 C6_2 C7_2 C8_2 155.1(3)
C6_2 C7_2 C8_2 O9_2 -27.1(4)
C6_2 C7_2 C8_2 C10_2 -148.6(3)
C2_2 N1_2 O9_2 C8_2 154.4(3)
C6_2 N1_2 O9_2 C8_2 27.7(3)
C10_2 C8_2 O9_2 N1_2 122.7(3)
C7_2 C8_2 O9_2 N1_2 0.0(4)
O9_2 C8_2 C10_2 C15_2 -22.1(5)
C7_2 C8_2 C10_2 C15_2 95.3(4)
O9_2 C8_2 C10_2 C11_2 161.7(3)
C7_2 C8_2 C10_2 C11_2 -80.9(4)
C15_2 C10_2 C11_2 C12_2 -0.3(6)
C8_2 C10_2 C11_2 C12_2 176.1(4)
C10_2 C11_2 C12_2 C13_2 0.2(7)
C11_2 C12_2 C13_2 C14_2 -0.2(7)
C12_2 C13_2 C14_2 C15_2 0.4(7)
C11_2 C10_2 C15_2 C14_2 0.6(6)
C8_2 C10_2 C15_2 C14_2 -175.6(4)
C13_2 C14_2 C15_2 C10_2 -0.6(6)
N1_2 C6_2 C16_2 C17_2 165.1(3)
C5_2 C6_2 C16_2 C17_2 -72.4(4)
C7_2 C6_2 C16_2 C17_2 58.2(4)
C6_2 C16_2 C17_2 C18_2 159.1(3)
C16_2 C17_2 C18_2 C19_2 -67.7(4)
C17_2 C18_2 C19_2 O20_2 -50.2(5)
C18_2 C19_2 O20_2 Si21_2 -131.9(3)
C19_2 O20_2 Si21_2 C32_2 -35.5(4)
C19_2 O20_2 Si21_2 C22_2 -157.1(3)
C19_2 O20_2 Si21_2 C26_2 86.0(3)
O20_2 Si21_2 C22_2 C25_2 -179.6(3)
C32_2 Si21_2 C22_2 C25_2 62.0(4)
C26_2 Si21_2 C22_2 C25_2 -62.7(4)
O20_2 Si21_2 C22_2 C23_2 57.9(3)
C32_2 Si21_2 C22_2 C23_2 -60.5(4)
C26_2 Si21_2 C22_2 C23_2 174.8(3)
O20_2 Si21_2 C22_2 C24_2 -60.7(3)
C32_2 Si21_2 C22_2 C24_2 -179.0(3)
C26_2 Si21_2 C22_2 C24_2 56.2(4)
O20_2 Si21_2 C26_2 C31_2 8.1(4)
C32_2 Si21_2 C26_2 C31_2 127.8(3)
C22_2 Si21_2 C26_2 C31_2 -106.4(3)
O20_2 Si21_2 C26_2 C27_2 -174.8(3)
C32_2 Si21_2 C26_2 C27_2 -55.2(4)
C22_2 Si21_2 C26_2 C27_2 70.6(4)
C31_2 C26_2 C27_2 C28_2 -2.4(6)
Si21_2 C26_2 C27_2 C28_2 -179.6(3)
C26_2 C27_2 C28_2 C29_2 2.0(7)
C27_2 C28_2 C29_2 C30_2 -0.8(7)
C28_2 C29_2 C30_2 C31_2 0.0(7)
C29_2 C30_2 C31_2 C26_2 -0.5(7)
C27_2 C26_2 C31_2 C30_2 1.6(6)
Si21_2 C26_2 C31_2 C30_2 178.8(3)
O20_2 Si21_2 C32_2 C37_2 129.1(5)
C22_2 Si21_2 C32_2 C37_2 -114.3(5)
C26_2 Si21_2 C32_2 C37_2 9.2(6)
O20_2 Si21_2 C32_2 C33_2 -50.1(5)
C22_2 Si21_2 C32_2 C33_2 66.4(5)
C26_2 Si21_2 C32_2 C33_2 -170.1(4)
C37_2 C32_2 C33_2 C34_2 -3.0(9)
Si21_2 C32_2 C33_2 C34_2 176.3(5)
C32_2 C33_2 C34_2 C35_2 1.4(10)
C33_2 C34_2 C35_2 C36_2 1.4(11)
C34_2 C35_2 C36_2 C37_2 -2.4(11)
C33_2 C32_2 C37_2 C36_2 2.0(10)
Si21_2 C32_2 C37_2 C36_2 -177.2(6)
C35_2 C36_2 C37_2 C32_2 0.6(12)
